data_4027399
loop_
_publ_author_name
'Feng Shi'
'Gui-Juan Xing'
'Zhong-Lin Tao'
'Shi-Wei Luo'
'Shu-Jiang Tu'
'Liu-Zhu Gong'

_publ_section_title
;
 An Asymmetric Organocatalytic Povarov Reaction with 2-Hydroxystyrenes
;
_journal_name_full 'Journal of Organic Chemistry'
_journal_page_first 6970
_journal_page_last 6979
_journal_paper_doi 10.1021/jo301174g
_journal_volume 77
_journal_year 2012
_chemical_absolute_configuration ad
_chemical_formula_sum 'C22 H20 Cl N O2'
_chemical_formula_weight 365.84
_chemical_name_systematic
;
 ?
;
_space_group_IT_number 4
_symmetry_cell_setting monoclinic
_symmetry_space_group_name_Hall 'P 2yb'
_symmetry_space_group_name_H-M 'P 1 21 1'
_atom_sites_solution_hydrogens geom
_atom_sites_solution_primary direct
_atom_sites_solution_secondary difmap
_audit_creation_method SHELXL-97
_cell_angle_alpha 90.00
_cell_angle_beta 93.956(4)
_cell_angle_gamma 90.00
_cell_formula_units_Z 2
_cell_length_a 7.5942(4)
_cell_length_b 5.8783(3)
_cell_length_c 20.3254(9)
_cell_measurement_reflns_used 2834
_cell_measurement_temperature 291(2)
_cell_measurement_theta_max 69.2999
_cell_measurement_theta_min 4.3573
_cell_volume 905.18(8)
_computing_cell_refinement 'CrysAlisPro (Oxford Diffraction Ltd.)'
_computing_data_collection 'CrysAlisPro (Oxford Diffraction Ltd.)'
_computing_data_reduction 'CrysAlisPro (Oxford Diffraction Ltd.)'
_computing_molecular_graphics 'Ortep-3 (L. J. Farrugia, 2001)'
_computing_publication_material SHELXL-97
_computing_structure_refinement 'SHELXL-97 (Sheldrick, 1997)'
_computing_structure_solution 'SHELXS-97 (Sheldrick, 1997)'
_diffrn_ambient_temperature 291(2)
_diffrn_detector_area_resol_mean 15.9149
_diffrn_measured_fraction_theta_full 0.987
_diffrn_measured_fraction_theta_max 0.987
_diffrn_measurement_device_type 'Gemini S Ultra, Oxford Diffraction'
_diffrn_measurement_method '\w scans'
_diffrn_radiation_monochromator mirror
_diffrn_radiation_source 'Enhance Ultra (Cu) x-ray Source'
_diffrn_radiation_type CuK\a
_diffrn_radiation_wavelength 1.54184
_diffrn_reflns_av_R_equivalents 0.0332
_diffrn_reflns_av_sigmaI/netI 0.0466
_diffrn_reflns_limit_h_max 9
_diffrn_reflns_limit_h_min -9
_diffrn_reflns_limit_k_max 5
_diffrn_reflns_limit_k_min -6
_diffrn_reflns_limit_l_max 24
_diffrn_reflns_limit_l_min -22
_diffrn_reflns_number 7326
_diffrn_reflns_theta_full 69.43
_diffrn_reflns_theta_max 69.43
_diffrn_reflns_theta_min 4.36
_exptl_absorpt_coefficient_mu 1.991
_exptl_absorpt_correction_T_max 0.6915
_exptl_absorpt_correction_T_min 0.5865
_exptl_absorpt_correction_type multi-scan
_exptl_absorpt_process_details
;
CrysAlisPro, Oxford Diffraction Ltd.,
Version 1.171.34.44 (release 25-10-2010 CrysAlis171 .NET)
(compiled Oct 25 2010,18:11:34)
empirical absorption correction using spherical harmonics,
 implemented in SCALE3 ABSPACK scaling algorithm.
;
_exptl_crystal_density_diffrn 1.342
_exptl_crystal_F_000 384
_exptl_crystal_size_max 0.30
_exptl_crystal_size_mid 0.24
_exptl_crystal_size_min 0.20
_refine_diff_density_max 0.382
_refine_diff_density_min -0.195
_refine_diff_density_rms 0.037
_refine_ls_abs_structure_details 'Flack H D (1983), Acta Cryst. A39, 876-881'
_refine_ls_abs_structure_Flack -0.01(2)
_refine_ls_extinction_method none
_refine_ls_goodness_of_fit_ref 1.037
_refine_ls_hydrogen_treatment mixed
_refine_ls_matrix_type full
_refine_ls_number_parameters 241
_refine_ls_number_reflns 3099
_refine_ls_number_restraints 1
_refine_ls_restrained_S_all 1.037
_refine_ls_R_factor_all 0.0620
_refine_ls_R_factor_gt 0.0460
_refine_ls_shift/su_max 0.000
_refine_ls_shift/su_mean 0.000
_refine_ls_structure_factor_coef Fsqd
_refine_ls_weighting_details 'calc w=1/[\s^2^(Fo^2^)+(0.0569P)^2^+0.0782P] where P=(Fo^2^+2Fc^2^)/3'
_refine_ls_weighting_scheme calc
_refine_ls_wR_factor_gt 0.1099
_refine_ls_wR_factor_ref 0.1239
_reflns_number_gt 2461
_reflns_number_total 3099
_reflns_threshold_expression >2sigma(I)
_cod_data_source_file jo301174g_si_003.cif
_cod_data_source_block sf120322
_cod_original_sg_symbol_H-M 'P 21'
_cod_database_code 4027399

loop_
_symmetry_equiv_pos_as_xyz
'x, y, z'
'-x, y+1/2, -z'

loop_
_atom_site_label
_atom_site_type_symbol
_atom_site_fract_x
_atom_site_fract_y
_atom_site_fract_z
_atom_site_U_iso_or_equiv
_atom_site_adp_type
_atom_site_occupancy
_atom_site_symmetry_multiplicity
_atom_site_calc_flag
_atom_site_refinement_flags
Cl1 Cl 0.87197(13) 0.3269(2) 0.48200(5) 0.0807(4) Uani 1 1 d .
O2 O -0.3980(3) 1.1299(5) 0.15896(12) 0.0613(7) Uani 1 1 d .
O1 O 0.2756(4) 0.9278(5) 0.16503(14) 0.0717(8) Uani 1 1 d .
H1 H 0.3669 0.9939 0.1572 0.107 Uiso 1 1 calc R
N1 N 0.1219(4) 0.7588(6) 0.33607(15) 0.0564(8) Uani 1 1 d .
C13 C -0.2490(4) 1.1178(6) 0.26884(17) 0.0542(9) Uani 1 1 d .
H13 H -0.3210 1.2332 0.2831 0.065 Uiso 1 1 calc R
C11 C -0.0127(4) 0.8448(7) 0.29244(15) 0.0482(8) Uani 1 1 d .
C9 C 0.0713(4) 0.5638(6) 0.20435(15) 0.0483(8) Uani 1 1 d .
H9 H -0.0062 0.4306 0.2046 0.058 Uiso 1 1 calc R
C10 C -0.0345(4) 0.7646(6) 0.22679(15) 0.0455(8) Uani 1 1 d .
C16 C 0.1313(4) 0.5851(6) 0.13495(15) 0.0457(8) Uani 1 1 d .
C15 C -0.1619(4) 0.8696(6) 0.18443(15) 0.0479(8) Uani 1 1 d .
H15 H -0.1757 0.8212 0.1408 0.057 Uiso 1 1 calc R
C8 C 0.2314(5) 0.5130(7) 0.25291(15) 0.0539(9) Uani 1 1 d .
H8A H 0.2736 0.3606 0.2447 0.065 Uiso 1 1 calc R
H8B H 0.3256 0.6185 0.2447 0.065 Uiso 1 1 calc R
C12 C -0.1221(4) 1.0206(6) 0.31180(17) 0.0551(9) Uani 1 1 d .
H12 H -0.1087 1.0736 0.3550 0.066 Uiso 1 1 calc R
C4 C 0.3545(4) 0.4877(6) 0.36853(15) 0.0496(8) Uani 1 1 d .
C14 C -0.2680(4) 1.0420(6) 0.20465(17) 0.0505(8) Uani 1 1 d .
C21 C 0.2377(4) 0.7661(6) 0.11781(16) 0.0482(8) Uani 1 1 d .
C20 C 0.3026(4) 0.7765(7) 0.05593(17) 0.0594(10) Uani 1 1 d .
H20 H 0.3714 0.8995 0.0447 0.071 Uiso 1 1 calc R
C5 C 0.3788(5) 0.2860(7) 0.40307(17) 0.0604(9) Uani 1 1 d .
H5 H 0.2870 0.1812 0.4023 0.073 Uiso 1 1 calc R
C17 C 0.0946(5) 0.4154(6) 0.08897(16) 0.0535(9) Uani 1 1 d .
H17 H 0.0242 0.2932 0.0997 0.064 Uiso 1 1 calc R
C3 C 0.4945(5) 0.6409(7) 0.37075(18) 0.0601(9) Uani 1 1 d .
H3 H 0.4815 0.7778 0.3480 0.072 Uiso 1 1 calc R
C2 C 0.6531(5) 0.5938(7) 0.40630(18) 0.0641(10) Uani 1 1 d .
H2 H 0.7453 0.6982 0.4077 0.077 Uiso 1 1 calc R
C6 C 0.5362(5) 0.2354(7) 0.43881(17) 0.0619(10) Uani 1 1 d .
H6 H 0.5498 0.0992 0.4619 0.074 Uiso 1 1 calc R
C1 C 0.6716(5) 0.3905(7) 0.43937(16) 0.0563(9) Uani 1 1 d .
C19 C 0.2649(5) 0.6033(8) 0.01056(18) 0.0648(11) Uani 1 1 d .
H19 H 0.3101 0.6092 -0.0308 0.078 Uiso 1 1 calc R
C7 C 0.1897(4) 0.5314(6) 0.32466(16) 0.0518(8) Uani 1 1 d .
H7 H 0.0998 0.4186 0.3340 0.062 Uiso 1 1 calc R
C18 C 0.1613(5) 0.4240(7) 0.02678(17) 0.0629(10) Uani 1 1 d .
H18 H 0.1355 0.3084 -0.0036 0.075 Uiso 1 1 calc R
C22 C -0.3958(5) 1.3686(7) 0.1486(2) 0.0699(11) Uani 1 1 d .
H22B H -0.4935 1.4108 0.1186 0.105 Uiso 1 1 calc R
H22A H -0.2873 1.4110 0.1303 0.105 Uiso 1 1 calc R
H22C H -0.4050 1.4455 0.1899 0.105 Uiso 1 1 calc R
H1A H 0.098(4) 0.771(6) 0.3747(18) 0.055(11) Uiso 1 1 d .

loop_
_atom_site_aniso_label
_atom_site_aniso_U_11
_atom_site_aniso_U_22
_atom_site_aniso_U_33
_atom_site_aniso_U_23
_atom_site_aniso_U_13
_atom_site_aniso_U_12
Cl1 0.0720(6) 0.1047(9) 0.0633(5) -0.0037(6) -0.0118(4) 0.0138(6)
O2 0.0573(15) 0.0547(17) 0.0702(16) 0.0044(13) -0.0067(12) -0.0026(12)
O1 0.0696(17) 0.064(2) 0.0824(18) -0.0099(15) 0.0131(14) -0.0151(13)
N1 0.0600(17) 0.066(2) 0.0428(16) -0.0033(15) 0.0029(13) 0.0033(15)
C13 0.0542(19) 0.050(2) 0.059(2) -0.0067(18) 0.0100(15) -0.0012(17)
C11 0.0479(16) 0.051(2) 0.0453(16) 0.0010(16) 0.0047(13) -0.0072(16)
C9 0.0512(17) 0.050(2) 0.0442(17) -0.0008(15) 0.0044(14) -0.0035(15)
C10 0.0449(15) 0.048(2) 0.0435(16) -0.0021(14) 0.0064(12) -0.0087(15)
C16 0.0450(16) 0.049(2) 0.0430(16) -0.0021(14) 0.0006(13) 0.0011(15)
C15 0.0464(15) 0.050(2) 0.0471(16) 0.0001(15) 0.0041(13) -0.0054(15)
C8 0.061(2) 0.055(2) 0.0448(18) -0.0027(16) -0.0029(15) 0.0053(17)
C12 0.062(2) 0.056(2) 0.0488(19) -0.0072(16) 0.0125(16) -0.0044(18)
C4 0.0555(19) 0.052(2) 0.0412(17) 0.0011(15) 0.0031(14) -0.0067(16)
C14 0.0493(17) 0.046(2) 0.056(2) 0.0026(16) 0.0041(15) -0.0039(16)
C21 0.0478(17) 0.047(2) 0.0495(17) -0.0008(16) 0.0027(13) -0.0012(15)
C20 0.0524(18) 0.065(3) 0.061(2) 0.009(2) 0.0108(16) 0.0014(18)
C5 0.067(2) 0.056(3) 0.059(2) 0.0097(19) 0.0014(17) -0.0112(19)
C17 0.0578(19) 0.054(2) 0.0477(18) -0.0049(15) -0.0011(15) 0.0006(16)
C3 0.066(2) 0.053(2) 0.060(2) 0.0119(18) -0.0034(17) -0.0076(18)
C2 0.058(2) 0.069(3) 0.064(2) 0.001(2) -0.0031(17) -0.011(2)
C6 0.080(3) 0.054(2) 0.051(2) 0.0101(17) 0.0015(18) 0.002(2)
C1 0.064(2) 0.064(3) 0.0411(17) -0.0031(17) 0.0020(15) 0.0047(19)
C19 0.061(2) 0.089(3) 0.0454(19) 0.005(2) 0.0086(16) 0.012(2)
C7 0.0516(18) 0.055(2) 0.0480(18) 0.0048(17) -0.0010(15) -0.0072(17)
C18 0.071(2) 0.067(3) 0.050(2) -0.0127(18) -0.0008(17) 0.006(2)
C22 0.068(2) 0.056(3) 0.086(3) 0.001(2) -0.001(2) 0.007(2)

loop_
_atom_type_symbol
_atom_type_description
_atom_type_scat_dispersion_real
_atom_type_scat_dispersion_imag
_atom_type_scat_source
C C 0.0181 0.0091 'International Tables Vol C Tables 4.2.6.8 and 6.1.1.4'
H H 0.0000 0.0000 'International Tables Vol C Tables 4.2.6.8 and 6.1.1.4'
N N 0.0311 0.0180 'International Tables Vol C Tables 4.2.6.8 and 6.1.1.4'
O O 0.0492 0.0322 'International Tables Vol C Tables 4.2.6.8 and 6.1.1.4'
Cl Cl 0.3639 0.7018 'International Tables Vol C Tables 4.2.6.8 and 6.1.1.4'

loop_
_geom_angle_atom_site_label_1
_geom_angle_atom_site_label_2
_geom_angle_atom_site_label_3
_geom_angle
C14 O2 C22 116.5(3)
C21 O1 H1 109.5
C11 N1 C7 118.7(3)
C11 N1 H1A 112(2)
C7 N1 H1A 110(3)
C14 C13 C12 119.3(3)
C14 C13 H13 120.4
C12 C13 H13 120.4
C12 C11 N1 120.6(3)
C12 C11 C10 118.6(3)
N1 C11 C10 120.7(3)
C10 C9 C16 114.5(3)
C10 C9 C8 111.7(3)
C16 C9 C8 109.7(3)
C10 C9 H9 106.8
C16 C9 H9 106.8
C8 C9 H9 106.8
C15 C10 C11 117.8(3)
C15 C10 C9 121.3(3)
C11 C10 C9 120.9(3)
C17 C16 C21 118.4(3)
C17 C16 C9 120.6(3)
C21 C16 C9 120.8(3)
C14 C15 C10 122.5(3)
C14 C15 H15 118.7
C10 C15 H15 118.7
C7 C8 C9 113.2(3)
C7 C8 H8A 108.9
C9 C8 H8A 108.9
C7 C8 H8B 108.9
C9 C8 H8B 108.9
H8A C8 H8B 107.7
C13 C12 C11 122.0(3)
C13 C12 H12 119.0
C11 C12 H12 119.0
C5 C4 C3 117.6(3)
C5 C4 C7 121.5(3)
C3 C4 C7 120.6(3)
C15 C14 C13 119.8(3)
C15 C14 O2 118.2(3)
C13 C14 O2 122.0(3)
O1 C21 C20 122.4(3)
O1 C21 C16 116.9(3)
C20 C21 C16 120.6(3)
C21 C20 C19 120.1(4)
C21 C20 H20 120.0
C19 C20 H20 120.0
C4 C5 C6 122.0(3)
C4 C5 H5 119.0
C6 C5 H5 119.0
C16 C17 C18 121.2(3)
C16 C17 H17 119.4
C18 C17 H17 119.4
C2 C3 C4 121.4(4)
C2 C3 H3 119.3
C4 C3 H3 119.3
C1 C2 C3 118.9(4)
C1 C2 H2 120.5
C3 C2 H2 120.5
C1 C6 C5 118.6(3)
C1 C6 H6 120.7
C5 C6 H6 120.7
C2 C1 C6 121.5(3)
C2 C1 Cl1 119.2(3)
C6 C1 Cl1 119.3(3)
C18 C19 C20 120.0(3)
C18 C19 H19 120.0
C20 C19 H19 120.0
N1 C7 C4 110.5(3)
N1 C7 C8 108.5(3)
C4 C7 C8 109.7(3)
N1 C7 H7 109.4
C4 C7 H7 109.4
C8 C7 H7 109.4
C19 C18 C17 119.8(4)
C19 C18 H18 120.1
C17 C18 H18 120.1
O2 C22 H22B 109.5
O2 C22 H22A 109.5
H22B C22 H22A 109.5
O2 C22 H22C 109.5
H22B C22 H22C 109.5
H22A C22 H22C 109.5

loop_
_geom_bond_atom_site_label_1
_geom_bond_atom_site_label_2
_geom_bond_distance
Cl1 C1 1.739(4)
O2 C14 1.406(4)
O2 C22 1.419(5)
O1 C21 1.367(4)
O1 H1 0.8200
N1 C11 1.400(4)
N1 C7 1.457(5)
N1 H1A 0.82(3)
C13 C14 1.377(5)
C13 C12 1.379(5)
C13 H13 0.9300
C11 C12 1.400(5)
C11 C10 1.414(4)
C9 C10 1.516(5)
C9 C16 1.517(4)
C9 C8 1.541(4)
C9 H9 0.9800
C10 C15 1.394(4)
C16 C17 1.382(4)
C16 C21 1.394(4)
C15 C14 1.375(5)
C15 H15 0.9300
C8 C7 1.517(4)
C8 H8A 0.9700
C8 H8B 0.9700
C12 H12 0.9300
C4 C5 1.384(5)
C4 C3 1.392(5)
C4 C7 1.508(4)
C21 C20 1.383(4)
C20 C19 1.390(6)
C20 H20 0.9300
C5 C6 1.387(5)
C5 H5 0.9300
C17 C18 1.395(5)
C17 H17 0.9300
C3 C2 1.390(5)
C3 H3 0.9300
C2 C1 1.373(5)
C2 H2 0.9300
C6 C1 1.374(5)
C6 H6 0.9300
C19 C18 1.369(6)
C19 H19 0.9300
C7 H7 0.9800
C18 H18 0.9300
C22 H22B 0.9600
C22 H22A 0.9600
C22 H22C 0.9600

loop_
_geom_hbond_atom_site_label_D
_geom_hbond_atom_site_label_H
_geom_hbond_atom_site_label_A
_geom_hbond_distance_DH
_geom_hbond_distance_HA
_geom_hbond_distance_DA
_geom_hbond_angle_DHA
_geom_hbond_site_symmetry_A
O1 H1 O2 0.82 1.95 2.759(4) 166.9 1_655
N1 H1A Cl1 0.82(3) 2.92(4) 3.716(3) 163(3) 2_656

loop_
_geom_torsion_atom_site_label_1
_geom_torsion_atom_site_label_2
_geom_torsion_atom_site_label_3
_geom_torsion_atom_site_label_4
_geom_torsion
C7 N1 C11 C12 158.2(3)
C7 N1 C11 C10 -25.3(5)
C12 C11 C10 C15 1.5(5)
N1 C11 C10 C15 -175.1(3)
C12 C11 C10 C9 -175.7(3)
N1 C11 C10 C9 7.8(5)
C16 C9 C10 C15 41.1(4)
C8 C9 C10 C15 166.6(3)
C16 C9 C10 C11 -141.8(3)
C8 C9 C10 C11 -16.3(4)
C10 C9 C16 C17 -126.7(3)
C8 C9 C16 C17 106.8(4)
C10 C9 C16 C21 59.0(4)
C8 C9 C16 C21 -67.5(4)
C11 C10 C15 C14 -1.6(5)
C9 C10 C15 C14 175.6(3)
C10 C9 C8 C7 41.4(4)
C16 C9 C8 C7 169.5(3)
C14 C13 C12 C11 -0.8(5)
N1 C11 C12 C13 176.2(3)
C10 C11 C12 C13 -0.3(5)
C10 C15 C14 C13 0.5(5)
C10 C15 C14 O2 -177.2(3)
C12 C13 C14 C15 0.7(5)
C12 C13 C14 O2 178.3(3)
C22 O2 C14 C15 -125.7(4)
C22 O2 C14 C13 56.6(5)
C17 C16 C21 O1 -178.2(3)
C9 C16 C21 O1 -3.7(4)
C17 C16 C21 C20 0.9(5)
C9 C16 C21 C20 175.4(3)
O1 C21 C20 C19 177.7(3)
C16 C21 C20 C19 -1.3(5)
C3 C4 C5 C6 -0.1(5)
C7 C4 C5 C6 174.1(3)
C21 C16 C17 C18 -0.2(5)
C9 C16 C17 C18 -174.7(3)
C5 C4 C3 C2 0.0(6)
C7 C4 C3 C2 -174.2(3)
C4 C3 C2 C1 0.5(6)
C4 C5 C6 C1 -0.4(6)
C3 C2 C1 C6 -1.0(6)
C3 C2 C1 Cl1 178.2(3)
C5 C6 C1 C2 0.9(6)
C5 C6 C1 Cl1 -178.2(3)
C21 C20 C19 C18 1.0(6)
C11 N1 C7 C4 169.4(3)
C11 N1 C7 C8 49.1(4)
C5 C4 C7 N1 134.4(3)
C3 C4 C7 N1 -51.6(4)
C5 C4 C7 C8 -106.0(4)
C3 C4 C7 C8 68.0(4)
C9 C8 C7 N1 -57.1(4)
C9 C8 C7 C4 -177.9(3)
C20 C19 C18 C17 -0.3(6)
C16 C17 C18 C19 -0.1(5)
